data_2102027
loop_
_publ_author_name
'Lough, Alan J.'
'Wheatley, Paul S.'
'Ferguson, George'
'Glidewell, Christopher'

_publ_section_title
;
 Hydrogen-bonding behaviour of benzene-1,2,4,5-tetracarboxylic acid:
 supramolecular structures of different dimensionality in the 2:1
 adducts formed with 4,4'-bipyridyl and hexamethylenetetramine
;
_journal_issue 2
_journal_name_full 'Acta Crystallographica Section B'
_journal_page_first 261
_journal_page_last 272
_journal_paper_doi 10.1107/S0108768199012860
_journal_volume 56
_journal_year 2000
_chemical_formula_moiety 'C10 H4 O8, 2(C6 H13 N4)'
_chemical_formula_sum 'C22 H30 N8 O8'
_chemical_formula_weight 534.54
_chemical_name_systematic
;
Benzeme-1,2,4,5-tetracarboxylic acid--hexamethylenetetramine (1/2)
;
_space_group_IT_number 2
_symmetry_cell_setting triclinic
_symmetry_space_group_name_Hall '-P 1'
_symmetry_space_group_name_H-M 'P -1'
_cell_angle_alpha 84.271(3)
_cell_angle_beta 79.399(3)
_cell_angle_gamma 75.264(3)
_cell_formula_units_Z 3
_cell_length_a 9.7029(6)
_cell_length_b 10.9369(7)
_cell_length_c 16.7647(11)
_cell_measurement_reflns_used 6124
_cell_measurement_temperature 100.0(10)
_cell_measurement_theta_max 25.34
_cell_measurement_theta_min 4.09
_cell_volume 1688.55(19)
_computing_cell_refinement 'DENZO-SMN (Otwinowski & Minor, 1997)'
_computing_data_collection 'Kappa-CCD server software (Nonius, 1997)'
_computing_data_reduction 'DENZO-SMN (Otwinowski & Minor, 1997)'
_computing_molecular_graphics 'NRCVAX-96, ORTEP (Johnson, 1976), PLATON (Spek, 1999)'
_computing_publication_material 'NRCVAX-96, SHELXL-97  and WordPerfect macro PRPKAPPA (Ferguson, 1999)'
_computing_structure_refinement 'NRCVAX-96 and SHELXL-97 (Sheldrick, 1997b)'
_computing_structure_solution 'SHELXS-97 (Sheldrick, 1997a)'
_diffrn_ambient_temperature 100.0(10)
_diffrn_measured_fraction_theta_full .989
_diffrn_measured_fraction_theta_max .989
_diffrn_measurement_device_type Kappa-CCD
_diffrn_measurement_method '\f scans and \w scans with \k offsets'
_diffrn_radiation_monochromator graphite
_diffrn_radiation_source 'fine-focus sealed X-ray tube'
_diffrn_radiation_type 'Mo K\a'
_diffrn_radiation_wavelength .71073
_diffrn_reflns_av_R_equivalents .078
_diffrn_reflns_av_sigmaI/netI .1266
_diffrn_reflns_limit_h_max 11
_diffrn_reflns_limit_h_min 0
_diffrn_reflns_limit_k_max 13
_diffrn_reflns_limit_k_min -12
_diffrn_reflns_limit_l_max 20
_diffrn_reflns_limit_l_min -19
_diffrn_reflns_number 14292
_diffrn_reflns_theta_full 25.34
_diffrn_reflns_theta_max 25.34
_diffrn_reflns_theta_min 4.09
_diffrn_standards_decay_% 0
_exptl_absorpt_coefficient_mu .122
_exptl_absorpt_correction_T_max .9759
_exptl_absorpt_correction_T_min .9701
_exptl_absorpt_correction_type multi-scan
_exptl_absorpt_process_details 'DENZO-SMN (Otwinowski & Minor, 1997)'
_exptl_crystal_colour colourless
_exptl_crystal_density_diffrn 1.577
_exptl_crystal_density_method 'not measured'
_exptl_crystal_description block
_exptl_crystal_F_000 846
_exptl_crystal_size_max .25
_exptl_crystal_size_mid .25
_exptl_crystal_size_min .20
_refine_diff_density_max .275
_refine_diff_density_min -.269
_refine_ls_extinction_coef .0016(5)
_refine_ls_extinction_method SHELXL
_refine_ls_goodness_of_fit_ref .839
_refine_ls_hydrogen_treatment constr
_refine_ls_matrix_type full
_refine_ls_number_parameters 518
_refine_ls_number_reflns 6124
_refine_ls_number_restraints 0
_refine_ls_restrained_S_all .839
_refine_ls_R_factor_all .1262
_refine_ls_R_factor_gt .0482
_refine_ls_shift/su_max .000
_refine_ls_shift/su_mean .000
_refine_ls_structure_factor_coef Fsqd
_refine_ls_weighting_details 'w=1/[\s^2^(Fo^2^)+(0.0392P)^2^] where P=(Fo^2^+2Fc^2^)/3'
_refine_ls_weighting_scheme calc
_refine_ls_wR_factor_ref .1142
_reflns_number_gt 2853
_reflns_number_total 6124
_reflns_threshold_expression >2\s(I)
_cod_data_source_file fr0006.cif
_cod_data_source_block 2
_cod_depositor_comments
;
The following automatic conversions were performed:
'_exptl_absorpt_correction_type' value 'Multi-scan' changed to
'multi-scan' according to
'/home/saulius/struct/CIF-dictionaries/cif_core.dic' dictionary named
'cif_core.dic' version 2.4.1 from 2010-06-29.

Automatic conversion script
Id: cif_fix_enum 1527 2010-12-29 10:47:43Z saulius 

The following automatic conversions were performed:

'_exptl_absorpt_correction_type' value 'Multi-scan' changed to
'multi-scan' according to
/home/saulius/struct/CIF-dictionaries/cif_core.dic dictionary named
'cif_core.dic' version 2.4.1 from 2010-06-29.

Automatic conversion script
Id: cif_fix_values 1715 2011-07-08 13:25:40Z adriana 
;
_cod_database_code 2102027

loop_
_symmetry_equiv_pos_as_xyz
'x, y, z'
'-x, -y, -z'

loop_
_atom_site_label
_atom_site_fract_x
_atom_site_fract_y
_atom_site_fract_z
_atom_site_U_iso_or_equiv
_atom_site_adp_type
_atom_site_calc_flag
_atom_site_refinement_flags
_atom_site_occupancy
_atom_site_type_symbol
O11 .6525(2) .46593(18) .68594(11) .0231(5) Uani d . 1 O
O12 .5605(2) .67100(19) .67335(12) .0289(5) Uani d . 1 O
O13 .4134(2) .82486(18) .59120(12) .0256(5) Uani d . 1 O
O14 .3063(2) .83142(18) .48633(12) .0247(5) Uani d . 1 O
C11 .5332(3) .5392(3) .57139(17) .0174(7) Uani d . 1 C
C12 .4517(3) .6293(3) .52159(17) .0173(7) Uani d . 1 C
C13 .4224(3) .5870(3) .45151(17) .0160(7) Uani d . 1 C
C14 .5850(3) .5593(3) .64867(18) .0205(7) Uani d . 1 C
C15 .3849(3) .7708(3) .53225(17) .0179(7) Uani d . 1 C
O21 .9971(2) .14832(18) .34281(12) .0248(5) Uani d . 1 O
O22 .8485(2) .33866(19) .35061(12) .0255(5) Uani d . 1 O
O23 .7094(2) .49269(18) .26530(12) .0269(5) Uani d . 1 O
O24 .6172(2) .50109(19) .15426(12) .0287(5) Uani d . 1 O
O25 .6491(2) .20571(19) -.01045(12) .0267(5) Uani d . 1 O
O26 .7811(2) .0084(2) -.01450(13) .0332(6) Uani d . 1 O
O27 .9273(2) -.14665(18) .06679(12) .0264(5) Uani d . 1 O
O28 1.0211(2) -.15767(19) .17811(12) .0262(5) Uani d . 1 O
C21 .8502(3) .2107(3) .23954(17) .0180(7) Uani d . 1 C
C22 .7654(3) .3005(3) .19042(17) .0167(7) Uani d . 1 C
C23 .7437(3) .2593(3) .11873(17) .0183(7) Uani d . 1 C
C24 .7914(3) .1354(3) .09396(17) .0175(7) Uani d . 1 C
C25 .8750(3) .0450(3) .14332(17) .0180(7) Uani d . 1 C
C26 .9009(3) .0866(3) .21431(17) .0182(7) Uani d . 1 C
C27 .9017(3) .2334(3) .31619(17) .0188(7) Uani d . 1 C
C28 .6920(3) .4398(3) .20329(18) .0197(7) Uani d . 1 C
C29 .7380(3) .1160(3) .01743(17) .0222(7) Uani d . 1 C
C210 .9476(3) -.0952(3) .12970(18) .0206(7) Uani d . 1 C
N31 .7326(2) .5396(2) .81768(14) .0206(6) Uani d . 1 N
C32 .6422(3) .6648(3) .85119(18) .0224(7) Uani d . 1 C
N33 .7167(2) .7076(2) .90567(14) .0201(6) Uani d . 1 N
C34 .7460(3) .6107(3) .97153(18) .0266(8) Uani d . 1 C
N35 .8359(3) .4882(2) .94221(14) .0252(6) Uani d . 1 N
C36 .7605(3) .4437(3) .88793(17) .0254(7) Uani d . 1 C
C37 .8749(3) .5615(3) .77237(17) .0258(7) Uani d . 1 C
C38 .8576(3) .7233(3) .86001(18) .0238(7) Uani d . 1 C
C39 .9715(3) .5107(3) .89490(18) .0268(8) Uani d . 1 C
N310 .9489(2) .6044(2) .82707(14) .0231(6) Uani d . 1 N
N41 1.0680(2) .1985(2) .48554(14) .0192(6) Uani d . 1 N
C42 .9905(3) .3344(3) .50318(18) .0227(7) Uani d . 1 C
N43 1.0198(2) .3656(2) .57970(14) .0211(6) Uani d . 1 N
C44 .9688(3) .2781(2) .64492(17) .0209(7) Uani d . 1 C
N45 1.0433(2) .1460(2) .63049(14) .0209(6) Uani d . 1 N
C46 1.0156(3) .1120(3) .55527(16) .0219(7) Uani d . 1 C
C47 1.2284(3) .1822(3) .48300(17) .0233(7) Uani d . 1 C
C48 1.1767(3) .3463(3) .57451(18) .0234(7) Uani d . 1 C
C49 1.1985(3) .1317(3) .62497(17) .0245(7) Uani d . 1 C
N410 1.2555(2) .2148(2) .55927(15) .0245(6) Uani d . 1 N
N51 .5777(2) .1426(2) -.14699(14) .0194(6) Uani d . 1 N
C52 .6476(3) .0043(3) -.15880(17) .0228(7) Uani d . 1 C
N53 .6299(2) -.0313(2) -.23607(14) .0205(6) Uani d . 1 N
C54 .6978(3) .0475(3) -.30024(17) .0234(7) Uani d . 1 C
N55 .6318(2) .1835(2) -.29282(14) .0205(6) Uani d . 1 N
C56 .6479(3) .2201(3) -.21548(16) .0194(7) Uani d . 1 C
C57 .4181(3) .1686(3) -.15277(18) .0254(8) Uani d . 1 C
C58 .4745(3) -.0023(3) -.24020(18) .0234(7) Uani d . 1 C
C59 .4771(3) .2070(3) -.29595(17) .0214(7) Uani d . 1 C
N510 .4026(2) .1326(2) -.23084(14) .0216(6) Uani d . 1 N
H13 .4639 .7701 .6196 .038 Uiso calc R 1 H
H13A .3687 .6479 .4172 .019 Uiso calc R 1 H
H23 .7624 .4392 .2931 .040 Uiso calc R 1 H
H27 .8768 -.0913 .0387 .040 Uiso calc R 1 H
H23A .6922 .3208 .0838 .022 Uiso calc R 1 H
H26 .9570 .0262 .2478 .022 Uiso calc R 1 H
H31 .6845 .5110 .7829 .025 Uiso calc R 1 H
H32A .6247 .7290 .8058 .027 Uiso calc R 1 H
H32B .5475 .6536 .8805 .027 Uiso calc R 1 H
H34A .6530 .5979 1.0025 .032 Uiso calc R 1 H
H34B .7956 .6416 1.0092 .032 Uiso calc R 1 H
H36A .6676 .4298 .9182 .031 Uiso calc R 1 H
H36B .8196 .3620 .8669 .031 Uiso calc R 1 H
H37A .9356 .4817 .7492 .031 Uiso calc R 1 H
H37B .8573 .6257 .7271 .031 Uiso calc R 1 H
H38A .8407 .7878 .8147 .029 Uiso calc R 1 H
H38B .9090 .7546 .8965 .029 Uiso calc R 1 H
H39A 1.0245 .5400 .9314 .032 Uiso calc R 1 H
H39B 1.0324 .4298 .8735 .032 Uiso calc R 1 H
H41 1.0501 .1778 .4365 .023 Uiso calc R 1 H
H42A 1.0236 .3921 .4587 .027 Uiso calc R 1 H
H42B .8852 .3457 .5062 .027 Uiso calc R 1 H
H44A .9855 .2998 .6977 .025 Uiso calc R 1 H
H44B .8636 .2886 .6480 .025 Uiso calc R 1 H
H46A .9108 .1202 .5585 .026 Uiso calc R 1 H
H46B 1.0665 .0228 .5454 .026 Uiso calc R 1 H
H47A 1.2799 .0933 .4725 .028 Uiso calc R 1 H
H47B 1.2657 .2373 .4381 .028 Uiso calc R 1 H
H48A 1.2122 .4031 .5302 .028 Uiso calc R 1 H
H48B 1.1970 .3695 .6260 .028 Uiso calc R 1 H
H49A 1.2494 .0425 .6151 .029 Uiso calc R 1 H
H49B 1.2183 .1518 .6774 .029 Uiso calc R 1 H
H51 .5892 .1646 -.0969 .023 Uiso calc R 1 H
H52A .7518 -.0123 -.1561 .027 Uiso calc R 1 H
H52B .6034 -.0477 -.1146 .027 Uiso calc R 1 H
H54A .8020 .0310 -.2973 .028 Uiso calc R 1 H
H54B .6890 .0231 -.3540 .028 Uiso calc R 1 H
H56A .6019 .3113 -.2097 .023 Uiso calc R 1 H
H56B .7518 .2062 -.2126 .023 Uiso calc R 1 H
H57A .3693 .1196 -.1086 .030 Uiso calc R 1 H
H57B .3723 .2597 -.1466 .030 Uiso calc R 1 H
H58A .4272 -.0536 -.1969 .028 Uiso calc R 1 H
H58B .4620 -.0270 -.2932 .028 Uiso calc R 1 H
H59A .4647 .1846 -.3495 .026 Uiso calc R 1 H
H59B .4317 .2983 -.2903 .026 Uiso calc R 1 H

loop_
_atom_site_aniso_label
_atom_site_aniso_U_11
_atom_site_aniso_U_22
_atom_site_aniso_U_33
_atom_site_aniso_U_12
_atom_site_aniso_U_13
_atom_site_aniso_U_23
O11 .0302(12) .0198(12) .0207(12) -.0043(10) -.0113(10) .0004(10)
O12 .0433(14) .0198(12) .0275(13) -.0046(11) -.0179(11) -.0052(10)
O13 .0307(13) .0205(12) .0256(13) .0013(10) -.0121(10) -.0071(10)
O14 .0286(12) .0214(12) .0231(12) .0016(10) -.0118(10) -.0027(10)
C11 .0165(15) .0216(18) .0153(17) -.0062(14) -.0027(13) -.0022(14)
C12 .0163(16) .0201(17) .0163(18) -.0068(14) -.0009(13) -.0011(14)
C13 .0114(14) .0176(17) .0183(17) -.0020(13) -.0042(12) .0016(13)
C14 .0205(16) .0268(19) .0185(18) -.0128(15) -.0044(14) -.0001(15)
C15 .0210(17) .0164(17) .0175(18) -.0071(14) -.0011(14) -.0025(14)
O21 .0278(12) .0238(12) .0230(12) .0000(10) -.0121(10) -.0035(10)
O22 .0299(12) .0222(12) .0236(13) -.0001(10) -.0054(10) -.0112(10)
O23 .0310(13) .0219(12) .0276(14) .0005(10) -.0114(10) -.0064(11)
O24 .0377(13) .0223(12) .0223(13) .0020(10) -.0096(11) .0005(10)
O25 .0294(12) .0282(13) .0236(13) -.0038(11) -.0119(10) -.0016(10)
O26 .0486(15) .0240(13) .0310(14) -.0029(11) -.0224(11) -.0062(11)
O27 .0350(13) .0195(12) .0260(13) -.0002(10) -.0154(10) -.0044(10)
O28 .0309(12) .0241(12) .0223(13) -.0001(10) -.0106(10) -.0009(10)
C21 .0155(16) .0219(18) .0192(17) -.0113(14) -.0002(13) -.0015(14)
C22 .0136(15) .0218(17) .0161(17) -.0074(14) -.0018(12) -.0003(14)
C23 .0174(16) .0205(17) .0171(17) -.0058(14) -.0029(13) .0013(14)
C24 .0158(15) .0211(17) .0145(17) -.0038(14) .0006(13) -.0042(14)
C25 .0174(16) .0194(17) .0175(18) -.0078(14) .0023(13) -.0036(14)
C26 .0185(16) .0192(17) .0165(17) -.0038(14) -.0030(13) -.0007(14)
C27 .0188(16) .0218(18) .0157(17) -.0067(15) -.0013(13) .0014(15)
C28 .0209(17) .0173(17) .0180(18) -.0023(14) .0017(14) -.0020(15)
C29 .0219(17) .032(2) .0166(18) -.0144(16) -.0025(14) .0016(16)
C210 .0204(17) .0254(18) .0186(18) -.0114(15) -.0012(14) -.0026(15)
N31 .0234(14) .0176(14) .0234(15) -.0054(12) -.0098(11) -.0017(12)
C32 .0196(16) .0196(17) .0281(19) -.0033(14) -.0059(14) -.0027(14)
N33 .0222(13) .0219(14) .0175(14) -.0070(12) -.0045(11) -.0001(11)
C34 .0296(18) .0278(18) .0248(19) -.0099(15) -.0070(14) -.0005(15)
N35 .0290(15) .0224(15) .0253(16) -.0075(12) -.0035(12) -.0054(12)
C36 .0326(18) .0165(16) .0282(19) -.0074(15) -.0084(15) .0040(14)
C37 .0259(17) .0286(19) .0249(18) -.0098(15) -.0037(14) -.0035(15)
C38 .0224(17) .0213(17) .0292(19) -.0064(14) -.0029(14) -.0087(14)
C39 .0254(17) .0278(18) .0292(19) -.0062(15) -.0092(15) -.0018(15)
N310 .0250(14) .0216(14) .0245(15) -.0044(12) -.0081(12) -.0056(12)
N41 .0206(14) .0212(14) .0166(14) -.0038(11) -.0055(11) -.0035(11)
C42 .0231(17) .0187(17) .0260(19) -.0018(14) -.0071(14) -.0031(14)
N43 .0221(14) .0206(14) .0219(15) -.0064(12) -.0041(11) -.0034(12)
C44 .0219(16) .0193(17) .0207(18) -.0035(14) -.0022(13) -.0038(14)
N45 .0213(13) .0195(14) .0222(15) -.0016(11) -.0065(11) -.0065(11)
C46 .0279(17) .0185(17) .0225(18) -.0096(15) -.0081(14) .0006(14)
C47 .0175(16) .0267(18) .0255(19) -.0050(14) -.0011(14) -.0055(15)
C48 .0258(17) .0241(18) .0235(18) -.0113(15) -.0032(14) -.0051(14)
C49 .0293(18) .0240(18) .0211(18) -.0015(15) -.0111(14) -.0052(15)
N410 .0264(14) .0261(15) .0236(15) -.0080(13) -.0055(12) -.0065(12)
N51 .0243(14) .0217(14) .0151(14) -.0086(12) -.0065(11) -.0015(11)
C52 .0323(18) .0179(17) .0206(18) -.0053(14) -.0115(14) -.0012(14)
N53 .0245(14) .0186(14) .0191(14) -.0031(11) -.0086(11) -.0008(11)
C54 .0223(17) .0234(18) .0229(18) -.0033(14) -.0014(14) -.0036(14)
N55 .0199(13) .0214(15) .0201(15) -.0037(12) -.0055(11) -.0007(12)
C56 .0205(16) .0215(17) .0194(18) -.0099(14) -.0060(13) .0016(14)
C57 .0187(16) .0326(19) .0259(19) -.0094(15) .0007(14) -.0064(15)
C58 .0260(17) .0249(18) .0219(18) -.0075(15) -.0071(14) -.0036(14)
C59 .0196(16) .0195(17) .0253(18) -.0040(14) -.0042(13) -.0026(14)
N510 .0195(13) .0265(15) .0216(15) -.0082(12) -.0059(11) -.0026(12)

loop_
_atom_type_symbol
_atom_type_description
_atom_type_scat_dispersion_real
_atom_type_scat_dispersion_imag
_atom_type_scat_source
C C .0033 .0016 'International Tables Vol C Tables 4.2.6.8 and 6.1.1.4'
H H .0000 .0000 'International Tables Vol C Tables 4.2.6.8 and 6.1.1.4'
N N .0061 .0033 'International Tables Vol C Tables 4.2.6.8 and 6.1.1.4'
O O .0106 .0060 'International Tables Vol C Tables 4.2.6.8 and 6.1.1.4'

loop_
_geom_angle_atom_site_label_1
_geom_angle_atom_site_label_2
_geom_angle_atom_site_label_3
_geom_angle_site_symmetry_1
_geom_angle_site_symmetry_3
_geom_angle
_geom_angle_publ_flag
C12 C11 C13 . 2_666 118.0(2) no
C12 C11 C14 . . 128.6(3) no
C13 C11 C14 2_666 . 113.5(3) no
C11 C12 C13 . . 117.4(3) no
C11 C12 C15 . . 129.7(3) no
C13 C12 C15 . . 112.8(3) no
C12 C13 C11 . 2_666 124.6(3) no
O11 C14 O12 . . 121.2(3) no
O11 C14 C11 . . 118.8(3) no
O12 C14 C11 . . 120.0(3) no
O14 C15 O13 . . 120.6(3) no
O14 C15 C12 . . 120.2(3) no
O13 C15 C12 . . 119.3(3) no
C26 C21 C22 . . 117.8(3) no
C26 C21 C27 . . 114.4(3) no
C22 C21 C27 . . 127.7(3) no
C23 C22 C21 . . 117.0(3) no
C23 C22 C28 . . 113.2(3) no
C21 C22 C28 . . 129.7(3) no
C22 C23 C24 . . 125.5(3) no
C23 C24 C25 . . 117.6(3) no
C23 C24 C29 . . 113.5(3) no
C25 C24 C29 . . 128.8(3) no
C26 C25 C24 . . 117.2(3) no
C26 C25 C210 . . 113.5(3) no
C24 C25 C210 . . 129.3(3) no
C21 C26 C25 . . 124.8(3) no
O21 C27 O22 . . 121.9(3) no
O21 C27 C21 . . 118.2(3) no
O22 C27 C21 . . 119.9(3) no
O24 C28 O23 . . 120.5(3) no
O24 C28 C22 . . 119.6(3) no
O23 C28 C22 . . 119.9(3) no
O25 C29 O26 . . 122.2(3) no
O25 C29 C24 . . 118.0(3) no
O26 C29 C24 . . 119.8(3) no
O28 C210 O27 . . 120.9(3) no
O28 C210 C25 . . 119.7(3) no
O27 C210 C25 . . 119.3(3) no
C36 N31 C37 . . 109.2(2) no
C36 N31 C32 . . 108.8(2) no
C37 N31 C32 . . 107.9(2) no
N33 C32 N31 . . 109.9(2) no
C32 N33 C34 . . 109.5(2) no
C32 N33 C38 . . 108.3(2) no
C34 N33 C38 . . 107.6(2) no
N33 C34 N35 . . 113.1(2) no
C36 N35 C39 . . 108.1(2) no
C36 N35 C34 . . 108.2(2) no
C39 N35 C34 . . 107.7(2) no
N35 C36 N31 . . 110.3(2) no
N310 C37 N31 . . 109.7(2) no
N310 C38 N33 . . 112.2(2) no
N310 C39 N35 . . 113.1(2) no
C37 N310 C39 . . 109.5(2) no
C37 N310 C38 . . 108.8(2) no
C39 N310 C38 . . 108.1(2) no
C47 N41 C42 . . 108.9(2) no
C47 N41 C46 . . 107.7(2) no
C42 N41 C46 . . 108.5(2) no
N43 C42 N41 . . 110.0(2) no
C42 N43 C48 . . 108.9(2) no
C42 N43 C44 . . 108.3(2) no
C48 N43 C44 . . 108.5(2) no
N45 C44 N43 . . 111.7(2) no
C46 N45 C49 . . 109.0(2) no
C46 N45 C44 . . 109.8(2) no
C49 N45 C44 . . 108.9(2) no
N45 C46 N41 . . 109.7(2) no
N410 C47 N41 . . 110.3(2) no
N410 C48 N43 . . 112.5(2) no
N45 C49 N410 . . 112.2(2) no
C47 N410 C48 . . 108.9(2) no
C47 N410 C49 . . 108.4(2) no
C48 N410 C49 . . 108.1(2) no
C52 N51 C56 . . 108.3(2) no
C52 N51 C57 . . 109.4(2) no
C56 N51 C57 . . 107.9(2) no
N53 C52 N51 . . 110.9(2) no
C52 N53 C58 . . 108.8(2) no
C52 N53 C54 . . 107.8(2) no
C58 N53 C54 . . 108.1(2) no
N55 C54 N53 . . 112.4(2) no
C56 N55 C59 . . 108.5(2) no
C56 N55 C54 . . 109.3(2) no
C59 N55 C54 . . 108.8(2) no
N55 C56 N51 . . 109.9(2) no
N510 C57 N51 . . 109.5(2) no
N53 C58 N510 . . 113.0(2) no
N55 C59 N510 . . 112.1(2) no
C57 N510 C58 . . 109.2(2) no
C57 N510 C59 . . 108.6(2) no
C58 N510 C59 . . 107.7(2) no

loop_
_geom_bond_atom_site_label_1
_geom_bond_atom_site_label_2
_geom_bond_site_symmetry_2
_geom_bond_distance
_geom_bond_publ_flag
O11 C14 . 1.243(3) no
O12 C14 . 1.280(3) no
O13 C15 . 1.305(3) no
O14 C15 . 1.212(3) no
C11 C12 . 1.405(4) no
C11 C13 2_666 1.407(4) no
C11 C14 . 1.527(4) no
C12 C13 . 1.405(4) no
C12 C15 . 1.533(4) no
C13 C11 2_666 1.407(4) no
O21 C27 . 1.246(3) no
O22 C27 . 1.283(3) no
O23 C28 . 1.295(3) no
O24 C28 . 1.231(3) no
O25 C29 . 1.245(3) no
O26 C29 . 1.280(3) no
O27 C210 . 1.311(3) no
O28 C210 . 1.220(3) no
C21 C26 . 1.400(4) no
C21 C22 . 1.413(4) no
C21 C27 . 1.525(4) no
C22 C23 . 1.393(4) no
C22 C28 . 1.526(4) no
C23 C24 . 1.395(4) no
C24 C25 . 1.413(4) no
C24 C29 . 1.521(4) no
C25 C26 . 1.401(4) no
C25 C210 . 1.537(4) no
N31 C36 . 1.512(3) no
N31 C37 . 1.512(3) no
N31 C32 . 1.523(3) no
C32 N33 . 1.441(3) no
N33 C34 . 1.466(4) no
N33 C38 . 1.481(3) no
C34 N35 . 1.476(4) no
N35 C36 . 1.454(3) no
N35 C39 . 1.471(3) no
C37 N310 . 1.441(3) no
C38 N310 . 1.469(4) no
C39 N310 . 1.461(4) no
N41 C47 . 1.515(3) no
N41 C42 . 1.517(3) no
N41 C46 . 1.524(3) no
C42 N43 . 1.454(3) no
N43 C48 . 1.470(3) no
N43 C44 . 1.480(3) no
C44 N45 . 1.464(3) no
N45 C46 . 1.438(3) no
N45 C49 . 1.461(3) no
C47 N410 . 1.447(3) no
C48 N410 . 1.470(4) no
C49 N410 . 1.475(3) no
N51 C52 . 1.508(3) no
N51 C56 . 1.521(3) no
N51 C57 . 1.521(3) no
C52 N53 . 1.441(3) no
N53 C58 . 1.472(3) no
N53 C54 . 1.476(3) no
C54 N55 . 1.470(4) no
N55 C56 . 1.441(3) no
N55 C59 . 1.467(3) no
C57 N510 . 1.448(3) no
C58 N510 . 1.473(4) no
C59 N510 . 1.486(3) no

loop_
_geom_hbond_atom_site_label_D
_geom_hbond_atom_site_label_H
_geom_hbond_atom_site_label_A
_geom_hbond_site_symmetry_A
_geom_hbond_distance_DH
_geom_hbond_distance_HA
_geom_hbond_distance_DA
_geom_hbond_angle_DHA
_geom_hbond_publ_flag
O13 H13 O12 . .84 1.57 2.409(3) 178 yes
O23 H23 O22 . .84 1.57 2.404(3) 175 yes
O27 H27 O26 . .84 1.56 2.402(3) 178 yes
N31 H31 O11 . .93 1.85 2.727(3) 157 yes
N41 H41 O21 . .93 1.82 2.750(3) 174 yes
N51 H51 O25 . .93 1.79 2.709(3) 168 yes
C46 H46A O14 2_666 .99 2.28 3.218(4) 157 yes
C56 H56B O28 2_755 .99 2.30 3.273(4) 168 yes

loop_
_geom_torsion_atom_site_label_1
_geom_torsion_atom_site_label_2
_geom_torsion_atom_site_label_3
_geom_torsion_atom_site_label_4
_geom_torsion_site_symmetry_1
_geom_torsion_site_symmetry_4
_geom_torsion
_geom_torsion_publ_flag
C13 C11 C12 C13 2_666 . -1.0(4) no
C14 C11 C12 C13 . . 177.6(2) no
C13 C11 C12 C15 2_666 . 177.8(2) no
C14 C11 C12 C15 . . -3.6(4) no
C11 C12 C13 C11 . 2_666 1.1(4) no
C15 C12 C13 C11 . 2_666 -177.9(2) no
C12 C11 C14 O11 . . 177.6(3) no
C13 C11 C14 O11 2_666 . -3.7(3) no
C12 C11 C14 O12 . . -3.3(4) no
C13 C11 C14 O12 2_666 . 175.3(2) no
C11 C12 C15 O14 . . -173.2(2) no
C13 C12 C15 O14 . . 5.6(4) no
C11 C12 C15 O13 . . 6.7(4) no
C13 C12 C15 O13 . . -174.5(2) no
C26 C21 C22 C23 . . -2.5(3) no
C27 C21 C22 C23 . . 174.0(2) no
C26 C21 C22 C28 . . 177.8(2) no
C27 C21 C22 C28 . . -5.7(4) no
C21 C22 C23 C24 . . 4.0(4) no
C28 C22 C23 C24 . . -176.2(2) no
C22 C23 C24 C25 . . -3.4(4) no
C22 C23 C24 C29 . . 173.8(2) no
C23 C24 C25 C26 . . 1.3(4) no
C29 C24 C25 C26 . . -175.5(2) no
C23 C24 C25 C210 . . -176.8(2) no
C29 C24 C25 C210 . . 6.4(4) no
C22 C21 C26 C25 . . .7(4) no
C27 C21 C26 C25 . . -176.2(2) no
C24 C25 C26 C21 . . -.1(4) no
C210 C25 C26 C21 . . 178.3(2) no
C26 C21 C27 O21 . . 9.6(3) no
C22 C21 C27 O21 . . -166.9(2) no
C26 C21 C27 O22 . . -171.5(2) no
C22 C21 C27 O22 . . 11.9(4) no
C23 C22 C28 O24 . . 3.3(4) no
C21 C22 C28 O24 . . -177.0(2) no
C23 C22 C28 O23 . . -176.4(2) no
C21 C22 C28 O23 . . 3.3(4) no
C23 C24 C29 O25 . . -6.6(3) no
C25 C24 C29 O25 . . 170.3(2) no
C23 C24 C29 O26 . . 175.8(2) no
C25 C24 C29 O26 . . -7.3(4) no
C26 C25 C210 O28 . . -1.1(3) no
C24 C25 C210 O28 . . 177.1(3) no
C26 C25 C210 O27 . . 177.6(2) no
C24 C25 C210 O27 . . -4.2(4) no
C36 N31 C32 N33 . . 58.2(3) no
C37 N31 C32 N33 . . -60.2(3) no
N31 C32 N33 C34 . . -57.8(3) no
N31 C32 N33 C38 . . 59.3(3) no
C32 N33 C34 N35 . . 59.7(3) no
C38 N33 C34 N35 . . -57.9(3) no
N33 C34 N35 C36 . . -59.4(3) no
N33 C34 N35 C39 . . 57.3(3) no
C39 N35 C36 N31 . . -57.9(3) no
C34 N35 C36 N31 . . 58.5(3) no
C37 N31 C36 N35 . . 58.6(3) no
C32 N31 C36 N35 . . -59.0(3) no
C36 N31 C37 N310 . . -58.0(3) no
C32 N31 C37 N310 . . 60.1(3) no
C32 N33 C38 N310 . . -60.1(3) no
C34 N33 C38 N310 . . 58.3(3) no
C36 N35 C39 N310 . . 59.4(3) no
C34 N35 C39 N310 . . -57.3(3) no
N31 C37 N310 C39 . . 58.0(3) no
N31 C37 N310 C38 . . -59.9(3) no
N35 C39 N310 C37 . . -60.1(3) no
N35 C39 N310 C38 . . 58.3(3) no
N33 C38 N310 C37 . . 60.4(3) no
N33 C38 N310 C39 . . -58.5(3) no
C47 N41 C42 N43 . . -58.1(3) no
C46 N41 C42 N43 . . 58.9(3) no
N41 C42 N43 C48 . . 58.4(3) no
N41 C42 N43 C44 . . -59.4(3) no
C42 N43 C44 N45 . . 60.6(3) no
C48 N43 C44 N45 . . -57.5(3) no
N43 C44 N45 C46 . . -61.0(3) no
N43 C44 N45 C49 . . 58.3(3) no
C49 N45 C46 N41 . . -60.1(3) no
C44 N45 C46 N41 . . 59.1(3) no
C47 N41 C46 N45 . . 59.5(3) no
C42 N41 C46 N45 . . -58.2(3) no
C42 N41 C47 N410 . . 58.2(3) no
C46 N41 C47 N410 . . -59.3(3) no
C42 N43 C48 N410 . . -60.2(3) no
C44 N43 C48 N410 . . 57.5(3) no
C46 N45 C49 N410 . . 61.0(3) no
C44 N45 C49 N410 . . -58.8(3) no
N41 C47 N410 C48 . . -58.4(3) no
N41 C47 N410 C49 . . 59.0(3) no
N43 C48 N410 C47 . . 60.2(3) no
N43 C48 N410 C49 . . -57.5(3) no
N45 C49 N410 C47 . . -60.1(3) no
N45 C49 N410 C48 . . 57.9(3) no
C56 N51 C52 N53 . . -59.4(3) no
C57 N51 C52 N53 . . 58.1(3) no
N51 C52 N53 C58 . . -57.4(3) no
N51 C52 N53 C54 . . 59.5(3) no
C52 N53 C54 N55 . . -60.2(3) no
C58 N53 C54 N55 . . 57.2(3) no
N53 C54 N55 C56 . . 60.3(3) no
N53 C54 N55 C59 . . -57.9(3) no
C59 N55 C56 N51 . . 60.2(3) no
C54 N55 C56 N51 . . -58.2(3) no
C52 N51 C56 N55 . . 58.0(3) no
C57 N51 C56 N55 . . -60.4(3) no
C52 N51 C57 N510 . . -57.9(3) no
C56 N51 C57 N510 . . 59.8(3) no
C52 N53 C58 N510 . . 58.9(3) no
C54 N53 C58 N510 . . -57.8(3) no
C56 N55 C59 N510 . . -60.6(3) no
C54 N55 C59 N510 . . 58.2(3) no
N51 C57 N510 C58 . . 58.0(3) no
N51 C57 N510 C59 . . -59.2(3) no
N53 C58 N510 C57 . . -59.8(3) no
N53 C58 N510 C59 . . 58.0(3) no
N55 C59 N510 C57 . . 60.4(3) no
N55 C59 N510 C58 . . -57.8(3) no
